data_7105371
loop_
_publ_author_name
'Hill, Michael S'
'Mahon, Mary F'
'Robinson, Thomas P'

_publ_section_title
;
 Calcium-centred phosphine oxide reactivity: P-C metathesis, reduction
 and P-P coupling.
;
_journal_issue 14
_journal_name_full 'Chemical communications (Cambridge, England)'
_journal_page_first 2498
_journal_page_last 2500
_journal_paper_doi 10.1039/b923172b
_journal_volume 46
_journal_year 2010
_chemical_formula_sum 'C62 H80 Ca O2 P2 Si4'
_chemical_formula_weight 1071.64
_chemical_name_systematic
;
?
;
_space_group_IT_number 15
_symmetry_cell_setting monoclinic
_symmetry_space_group_name_Hall '-C 2yc'
_symmetry_space_group_name_H-M 'C 1 2/c 1'
_atom_sites_solution_hydrogens geom
_atom_sites_solution_primary direct
_atom_sites_solution_secondary difmap
_audit_creation_method SHELXL-97
_cell_angle_alpha 90.00
_cell_angle_beta 122.870(1)
_cell_angle_gamma 90.00
_cell_formula_units_Z 4
_cell_length_a 26.5254(5)
_cell_length_b 11.7454(2)
_cell_length_c 23.6923(5)
_cell_measurement_reflns_used 38901
_cell_measurement_temperature 150(2)
_cell_measurement_theta_max 27.003
_cell_measurement_theta_min 2.910
_cell_volume 6199.6(2)
_computing_cell_refinement 'HKL Scalepack (Otwinowski & Minor 1997)'
_computing_data_collection 'Collect (Bruker AXS BV, 1997-2004)'
_computing_data_reduction 'Denzo & Scalepack (Otwinowski & Minor, 1997)'
_computing_molecular_graphics 'ORTEX (P.McArdle, 1995)'
_computing_publication_material 'SHELXL-97/2 (Sheldrick,1997)'
_computing_structure_refinement 'SHELXL-97/2 (Sheldrick, 1997)'
_computing_structure_solution 'SHELXS-97 (Sheldrick, 1990)'
_diffrn_ambient_temperature 150(2)
_diffrn_measured_fraction_theta_full 0.991
_diffrn_measured_fraction_theta_max 0.991
_diffrn_measurement_device_type '95mm CCD camera on \k-goniostat'
_diffrn_measurement_method CCD
_diffrn_radiation_monochromator 'horizonally mounted graphite crystal'
_diffrn_radiation_source 'fine-focus sealed tube'
_diffrn_radiation_type MoK\a
_diffrn_radiation_wavelength 0.71073
_diffrn_reflns_av_R_equivalents 0.1448
_diffrn_reflns_av_sigmaI/netI 0.0776
_diffrn_reflns_limit_h_max 31
_diffrn_reflns_limit_h_min -31
_diffrn_reflns_limit_k_max 13
_diffrn_reflns_limit_k_min -13
_diffrn_reflns_limit_l_max 28
_diffrn_reflns_limit_l_min -28
_diffrn_reflns_number 31751
_diffrn_reflns_theta_full 25.03
_diffrn_reflns_theta_max 25.03
_diffrn_reflns_theta_min 3.62
_exptl_absorpt_coefficient_mu 0.270
_exptl_absorpt_correction_T_max 0.955
_exptl_absorpt_correction_T_min 0.569
_exptl_absorpt_correction_type multi-scan
_exptl_absorpt_process_details
;
multi-scan from symmetry-related measurements
Sortav (Blessing 1995)
;
_exptl_crystal_density_diffrn 1.148
_exptl_crystal_density_method 'not measured'
_exptl_crystal_F_000 2296
_exptl_crystal_size_max 0.4
_exptl_crystal_size_mid 0.35
_exptl_crystal_size_min 0.2
_refine_diff_density_max 0.380
_refine_diff_density_min -0.708
_refine_diff_density_rms 0.098
_refine_ls_extinction_method none
_refine_ls_goodness_of_fit_ref 1.050
_refine_ls_hydrogen_treatment constr
_refine_ls_matrix_type full
_refine_ls_number_parameters 327
_refine_ls_number_reflns 5430
_refine_ls_number_restraints 1
_refine_ls_restrained_S_all 1.055
_refine_ls_R_factor_all 0.0677
_refine_ls_R_factor_gt 0.0466
_refine_ls_shift/su_max 0.000
_refine_ls_shift/su_mean 0.000
_refine_ls_structure_factor_coef Fsqd
_refine_ls_weighting_details 'calc w=1/[\s^2^(Fo^2^)+(0.0572P)^2^+4.9705P] where P=(Fo^2^+2Fc^2^)/3'
_refine_ls_weighting_scheme calc
_refine_ls_wR_factor_gt 0.1092
_refine_ls_wR_factor_ref 0.1219
_reflns_number_gt 4255
_reflns_number_total 5430
_reflns_threshold_expression >2sigma(I)
_cod_data_source_file b923172b.txt
_cod_data_source_block k09msh10-(Compound_1)
_cod_depositor_comments
;
The following automatic conversions were performed:
'_symmetry_cell_setting' value 'Monoclinic' changed to 'monoclinic'
according to '/home/saulius/struct/CIF-dictionaries/cif_core.dic'
dictionary named 'cif_core.dic' version 2.4.1 from 2010-06-29.

Automatic conversion script
Id: cif_fix_enum 1527 2010-12-29 10:47:43Z saulius 
;
_cod_original_sg_symbol_H-M C2/c
_cod_database_code 7105371

loop_
_symmetry_equiv_pos_as_xyz
'x, y, z'
'-x, y, -z+1/2'
'x+1/2, y+1/2, z'
'-x+1/2, y+1/2, -z+1/2'
'-x, -y, -z'
'x, -y, z-1/2'
'-x+1/2, -y+1/2, -z'
'x+1/2, -y+1/2, z-1/2'

loop_
_atom_site_label
_atom_site_type_symbol
_atom_site_fract_x
_atom_site_fract_y
_atom_site_fract_z
_atom_site_U_iso_or_equiv
_atom_site_adp_type
_atom_site_occupancy
_atom_site_symmetry_multiplicity
_atom_site_calc_flag
_atom_site_refinement_flags
_atom_site_disorder_assembly
_atom_site_disorder_group
C1 C -0.05660(10) 0.34821(17) 0.14459(11) 0.0241(5) Uani 1 1 d D . .
H1 H -0.0326 0.2763 0.1593 0.029 Uiso 1 1 calc RD . .
C2 C -0.07151(19) 0.2708(3) 0.00948(17) 0.0677(10) Uani 1 1 d . . .
H2A H -0.0424 0.2091 0.0321 0.101 Uiso 1 1 calc R . .
H2B H -0.0688 0.3005 -0.0274 0.101 Uiso 1 1 calc R . .
H2C H -0.1121 0.2416 -0.0085 0.101 Uiso 1 1 calc R . .
C3 C 0.02220(13) 0.4367(3) 0.09608(15) 0.0492(7) Uani 1 1 d . . .
H3A H 0.0350 0.4998 0.1281 0.074 Uiso 1 1 calc R . .
H3B H 0.0211 0.4622 0.0560 0.074 Uiso 1 1 calc R . .
H3C H 0.0506 0.3734 0.1170 0.074 Uiso 1 1 calc R . .
C4 C -0.10741(17) 0.5069(3) 0.02141(18) 0.0679(10) Uani 1 1 d . . .
H4A H -0.1488 0.4831 0.0041 0.102 Uiso 1 1 calc R . .
H4B H -0.1034 0.5260 -0.0162 0.102 Uiso 1 1 calc R . .
H4C H -0.0976 0.5738 0.0503 0.102 Uiso 1 1 calc R . .
C5 C -0.16869(13) 0.1829(2) 0.07279(19) 0.0577(9) Uani 1 1 d . . .
H5A H -0.1783 0.2051 0.0281 0.087 Uiso 1 1 calc R . .
H5B H -0.2059 0.1673 0.0709 0.087 Uiso 1 1 calc R . .
H5C H -0.1437 0.1142 0.0875 0.087 Uiso 1 1 calc R . .
C6 C -0.18377(11) 0.4193(2) 0.10481(15) 0.0419(6) Uani 1 1 d . . .
H6A H -0.1656 0.4855 0.1343 0.063 Uiso 1 1 calc R . .
H6B H -0.2181 0.3929 0.1062 0.063 Uiso 1 1 calc R . .
H6C H -0.1973 0.4405 0.0586 0.063 Uiso 1 1 calc R . .
C7 C -0.11313(13) 0.2509(3) 0.21677(16) 0.0582(9) Uani 1 1 d . . .
H7A H -0.0857 0.1857 0.2328 0.087 Uiso 1 1 calc R . .
H7B H -0.1513 0.2279 0.2106 0.087 Uiso 1 1 calc R . .
H7C H -0.0953 0.3125 0.2499 0.087 Uiso 1 1 calc R . .
C8 C 0.14633(10) 0.65976(18) 0.21935(11) 0.0245(5) Uani 1 1 d . . .
C9 C 0.17068(11) 0.55010(19) 0.23466(12) 0.0309(5) Uani 1 1 d . . .
H9 H 0.1572 0.4959 0.2534 0.037 Uiso 1 1 calc R . .
C10 C 0.21443(12) 0.5206(2) 0.22242(14) 0.0400(6) Uani 1 1 d . . .
H10 H 0.2309 0.4460 0.2329 0.048 Uiso 1 1 calc R . .
C11 C 0.23404(12) 0.5983(2) 0.19533(14) 0.0423(7) Uani 1 1 d . . .
H11 H 0.2645 0.5776 0.1876 0.051 Uiso 1 1 calc R . .
C12 C 0.20979(12) 0.7069(2) 0.17907(14) 0.0404(6) Uani 1 1 d . . .
H12 H 0.2231 0.7601 0.1597 0.048 Uiso 1 1 calc R . .
C13 C 0.16615(11) 0.7373(2) 0.19113(13) 0.0329(5) Uani 1 1 d . . .
H13 H 0.1495 0.8118 0.1801 0.039 Uiso 1 1 calc R . .
C14 C 0.13653(10) 0.76865(17) 0.32213(11) 0.0243(5) Uani 1 1 d . . .
C15 C 0.17834(11) 0.8531(2) 0.33492(13) 0.0347(6) Uani 1 1 d . . .
H15 H 0.1839 0.8766 0.3003 0.042 Uiso 1 1 calc R . .
C16 C 0.21160(12) 0.9026(2) 0.39748(14) 0.0427(6) Uani 1 1 d . . .
H16 H 0.2401 0.9600 0.4058 0.051 Uiso 1 1 calc R . .
C17 C 0.20389(12) 0.8697(2) 0.44802(14) 0.0387(6) Uani 1 1 d . . .
H17 H 0.2271 0.9039 0.4912 0.046 Uiso 1 1 calc R . .
C18 C 0.16211(12) 0.7865(2) 0.43569(13) 0.0382(6) Uani 1 1 d . . .
H18 H 0.1564 0.7641 0.4703 0.046 Uiso 1 1 calc R . .
C19 C 0.12875(11) 0.73615(19) 0.37310(12) 0.0328(5) Uani 1 1 d . . .
H19 H 0.1003 0.6788 0.3650 0.039 Uiso 1 1 calc R . .
C20 C 0.04362(10) 0.80313(17) 0.18164(12) 0.0259(5) Uani 1 1 d . . .
C21 C 0.03260(10) 0.90619(19) 0.20198(13) 0.0336(5) Uani 1 1 d . . .
H21 H 0.0537 0.9253 0.2483 0.040 Uiso 1 1 calc R . .
C22 C -0.00964(12) 0.9814(2) 0.15375(15) 0.0427(7) Uani 1 1 d . . .
H22 H -0.0174 1.0517 0.1675 0.051 Uiso 1 1 calc R . .
C23 C -0.03997(12) 0.9545(2) 0.08689(15) 0.0432(7) Uani 1 1 d . . .
H23 H -0.0688 1.0059 0.0545 0.052 Uiso 1 1 calc R . .
C24 C -0.02869(12) 0.8523(2) 0.06633(14) 0.0434(6) Uani 1 1 d . . .
H24 H -0.0495 0.8342 0.0199 0.052 Uiso 1 1 calc R . .
C25 C 0.01286(11) 0.7766(2) 0.11353(13) 0.0347(6) Uani 1 1 d . . .
H25 H 0.0204 0.7065 0.0994 0.042 Uiso 1 1 calc R . .
C26 C 0.14211(16) 0.2042(3) 0.14074(19) 0.0700(10) Uani 1 1 d . . .
H26 H 0.1348 0.2694 0.1590 0.084 Uiso 1 1 calc R . .
C27 C 0.10823(16) 0.1102(5) 0.12732(19) 0.0858(14) Uani 1 1 d . . .
H27 H 0.0773 0.1088 0.1361 0.103 Uiso 1 1 calc R . .
C28 C 0.1194(2) 0.0151(3) 0.1003(2) 0.0898(16) Uani 1 1 d . . .
H28 H 0.0959 -0.0519 0.0899 0.108 Uiso 1 1 calc R . .
C29 C 0.16489(18) 0.0200(3) 0.08916(18) 0.0756(12) Uani 1 1 d . . .
H29 H 0.1733 -0.0440 0.0711 0.091 Uiso 1 1 calc R . .
C30 C 0.19762(14) 0.1155(3) 0.10379(15) 0.0560(8) Uani 1 1 d . . .
H30 H 0.2295 0.1186 0.0965 0.067 Uiso 1 1 calc R . .
C31 C 0.18539(14) 0.2068(3) 0.12878(17) 0.0556(8) Uani 1 1 d . . .
H31 H 0.2083 0.2744 0.1380 0.067 Uiso 1 1 calc R . .
Si1 Si -0.05479(3) 0.38802(5) 0.07130(3) 0.02985(18) Uani 1 1 d . . .
Si2 Si -0.12672(3) 0.30190(5) 0.13410(3) 0.02866(18) Uani 1 1 d . . .
O1 O 0.06161(7) 0.59691(12) 0.24532(8) 0.0278(4) Uani 1 1 d . . .
P1 P 0.09385(2) 0.69897(4) 0.24181(3) 0.02244(16) Uani 1 1 d . . .
Ca1 Ca 0.0000 0.46958(5) 0.2500 0.01951(16) Uani 1 2 d S . .

loop_
_atom_site_aniso_label
_atom_site_aniso_U_11
_atom_site_aniso_U_22
_atom_site_aniso_U_33
_atom_site_aniso_U_23
_atom_site_aniso_U_13
_atom_site_aniso_U_12
C1 0.0232(11) 0.0195(10) 0.0223(12) -0.0037(9) 0.0076(10) -0.0004(8)
C2 0.104(3) 0.0623(19) 0.049(2) -0.0266(16) 0.049(2) -0.029(2)
C3 0.0489(17) 0.0600(18) 0.0445(18) 0.0033(14) 0.0292(16) -0.0039(14)
C4 0.071(2) 0.087(2) 0.056(2) 0.0371(19) 0.041(2) 0.0397(19)
C5 0.0389(16) 0.0368(14) 0.082(2) -0.0229(15) 0.0228(17) -0.0153(12)
C6 0.0305(14) 0.0407(14) 0.0496(17) -0.0067(12) 0.0185(14) 0.0018(11)
C7 0.0361(16) 0.083(2) 0.053(2) 0.0211(17) 0.0222(16) -0.0079(15)
C8 0.0223(11) 0.0244(11) 0.0245(12) -0.0040(9) 0.0112(10) -0.0041(9)
C9 0.0317(13) 0.0249(11) 0.0322(14) -0.0004(10) 0.0148(12) 0.0015(9)
C10 0.0399(15) 0.0325(13) 0.0446(17) -0.0067(11) 0.0210(14) 0.0059(11)
C11 0.0356(14) 0.0504(16) 0.0483(17) -0.0137(13) 0.0275(14) -0.0017(12)
C12 0.0427(15) 0.0443(15) 0.0455(17) 0.0000(12) 0.0313(15) -0.0039(12)
C13 0.0329(13) 0.0307(12) 0.0361(15) 0.0047(10) 0.0193(13) 0.0013(10)
C14 0.0236(11) 0.0215(10) 0.0259(12) -0.0001(9) 0.0121(11) 0.0025(9)
C15 0.0390(14) 0.0318(12) 0.0338(15) -0.0050(11) 0.0201(13) -0.0110(11)
C16 0.0441(16) 0.0365(14) 0.0440(17) -0.0103(12) 0.0217(14) -0.0152(12)
C17 0.0422(15) 0.0326(13) 0.0337(15) -0.0088(11) 0.0157(13) -0.0040(11)
C18 0.0468(16) 0.0389(14) 0.0289(14) -0.0013(11) 0.0205(13) -0.0027(12)
C19 0.0353(13) 0.0286(12) 0.0319(14) -0.0019(10) 0.0166(12) -0.0063(10)
C20 0.0212(11) 0.0247(11) 0.0294(13) 0.0044(9) 0.0121(11) 0.0005(9)
C21 0.0297(13) 0.0307(12) 0.0340(14) 0.0017(10) 0.0131(12) 0.0028(10)
C22 0.0370(15) 0.0327(13) 0.0533(19) 0.0085(12) 0.0212(15) 0.0090(11)
C23 0.0312(14) 0.0407(15) 0.0456(18) 0.0183(13) 0.0129(14) 0.0082(11)
C24 0.0359(14) 0.0500(16) 0.0298(15) 0.0075(12) 0.0085(13) 0.0027(12)
C25 0.0337(13) 0.0347(13) 0.0297(14) 0.0026(11) 0.0133(12) 0.0021(11)
C26 0.052(2) 0.088(3) 0.058(2) -0.0222(19) 0.0222(19) 0.0155(19)
C27 0.0390(19) 0.170(5) 0.048(2) 0.028(3) 0.0238(18) -0.005(3)
C28 0.065(3) 0.062(2) 0.065(3) 0.038(2) -0.015(2) -0.030(2)
C29 0.065(2) 0.057(2) 0.045(2) -0.0125(16) -0.0093(19) 0.0318(19)
C30 0.0397(17) 0.094(3) 0.0314(17) -0.0008(16) 0.0174(15) 0.0104(17)
C31 0.0499(18) 0.0489(17) 0.056(2) 0.0022(15) 0.0212(17) -0.0064(14)
Si1 0.0340(4) 0.0289(3) 0.0231(4) -0.0032(3) 0.0132(3) 0.0000(3)
Si2 0.0226(3) 0.0249(3) 0.0296(4) -0.0020(3) 0.0084(3) -0.0037(2)
O1 0.0285(8) 0.0241(8) 0.0300(9) -0.0001(7) 0.0154(8) -0.0053(6)
P1 0.0221(3) 0.0197(3) 0.0240(3) 0.0016(2) 0.0116(3) -0.0010(2)
Ca1 0.0187(3) 0.0168(3) 0.0192(3) 0.000 0.0079(3) 0.000

loop_
_atom_type_symbol
_atom_type_description
_atom_type_scat_dispersion_real
_atom_type_scat_dispersion_imag
_atom_type_scat_source
C C 0.0033 0.0016 'International Tables Vol C Tables 4.2.6.8 and 6.1.1.4'
H H 0.0000 0.0000 'International Tables Vol C Tables 4.2.6.8 and 6.1.1.4'
Si Si 0.0817 0.0704 'International Tables Vol C Tables 4.2.6.8 and 6.1.1.4'
O O 0.0106 0.0060 'International Tables Vol C Tables 4.2.6.8 and 6.1.1.4'
P P 0.1023 0.0942 'International Tables Vol C Tables 4.2.6.8 and 6.1.1.4'
Ca Ca 0.2262 0.3064 'International Tables Vol C Tables 4.2.6.8 and 6.1.1.4'

loop_
_geom_angle_atom_site_label_1
_geom_angle_atom_site_label_2
_geom_angle_atom_site_label_3
_geom_angle
_geom_angle_site_symmetry_1
_geom_angle_site_symmetry_3
_geom_angle_publ_flag
Si2 C1 Si1 119.96(12) . . ?
Si2 C1 Ca1 108.46(9) . . ?
Si1 C1 Ca1 119.02(10) . . ?
Si2 C1 H1 101.9 . . ?
Si1 C1 H1 101.9 . . ?
Ca1 C1 H1 101.9 . . ?
Si1 C2 H2A 109.5 . . ?
Si1 C2 H2B 109.5 . . ?
H2A C2 H2B 109.5 . . ?
Si1 C2 H2C 109.5 . . ?
H2A C2 H2C 109.5 . . ?
H2B C2 H2C 109.5 . . ?
Si1 C3 H3A 109.5 . . ?
Si1 C3 H3B 109.5 . . ?
H3A C3 H3B 109.5 . . ?
Si1 C3 H3C 109.5 . . ?
H3A C3 H3C 109.5 . . ?
H3B C3 H3C 109.5 . . ?
Si1 C4 H4A 109.5 . . ?
Si1 C4 H4B 109.5 . . ?
H4A C4 H4B 109.5 . . ?
Si1 C4 H4C 109.5 . . ?
H4A C4 H4C 109.5 . . ?
H4B C4 H4C 109.5 . . ?
Si2 C5 H5A 109.5 . . ?
Si2 C5 H5B 109.5 . . ?
H5A C5 H5B 109.5 . . ?
Si2 C5 H5C 109.5 . . ?
H5A C5 H5C 109.5 . . ?
H5B C5 H5C 109.5 . . ?
Si2 C6 H6A 109.5 . . ?
Si2 C6 H6B 109.5 . . ?
H6A C6 H6B 109.5 . . ?
Si2 C6 H6C 109.5 . . ?
H6A C6 H6C 109.5 . . ?
H6B C6 H6C 109.5 . . ?
Si2 C7 H7A 109.5 . . ?
Si2 C7 H7B 109.5 . . ?
H7A C7 H7B 109.5 . . ?
Si2 C7 H7C 109.5 . . ?
H7A C7 H7C 109.5 . . ?
H7B C7 H7C 109.5 . . ?
C13 C8 C9 119.1(2) . . ?
C13 C8 P1 121.96(17) . . ?
C9 C8 P1 118.80(17) . . ?
C10 C9 C8 119.9(2) . . ?
C10 C9 H9 120.1 . . ?
C8 C9 H9 120.1 . . ?
C11 C10 C9 120.4(2) . . ?
C11 C10 H10 119.8 . . ?
C9 C10 H10 119.8 . . ?
C10 C11 C12 120.4(2) . . ?
C10 C11 H11 119.8 . . ?
C12 C11 H11 119.8 . . ?
C13 C12 C11 119.7(2) . . ?
C13 C12 H12 120.1 . . ?
C11 C12 H12 120.1 . . ?
C12 C13 C8 120.5(2) . . ?
C12 C13 H13 119.8 . . ?
C8 C13 H13 119.8 . . ?
C19 C14 C15 119.0(2) . . ?
C19 C14 P1 119.42(17) . . ?
C15 C14 P1 121.58(18) . . ?
C16 C15 C14 120.3(2) . . ?
C16 C15 H15 119.9 . . ?
C14 C15 H15 119.9 . . ?
C17 C16 C15 120.5(2) . . ?
C17 C16 H16 119.7 . . ?
C15 C16 H16 119.7 . . ?
C16 C17 C18 119.7(2) . . ?
C16 C17 H17 120.2 . . ?
C18 C17 H17 120.2 . . ?
C19 C18 C17 120.1(2) . . ?
C19 C18 H18 119.9 . . ?
C17 C18 H18 119.9 . . ?
C18 C19 C14 120.4(2) . . ?
C18 C19 H19 119.8 . . ?
C14 C19 H19 119.8 . . ?
C21 C20 C25 119.7(2) . . ?
C21 C20 P1 121.41(18) . . ?
C25 C20 P1 118.83(17) . . ?
C20 C21 C22 119.5(2) . . ?
C20 C21 H21 120.2 . . ?
C22 C21 H21 120.2 . . ?
C23 C22 C21 120.5(2) . . ?
C23 C22 H22 119.7 . . ?
C21 C22 H22 119.7 . . ?
C22 C23 C24 120.2(2) . . ?
C22 C23 H23 119.9 . . ?
C24 C23 H23 119.9 . . ?
C25 C24 C23 120.0(3) . . ?
C25 C24 H24 120.0 . . ?
C23 C24 H24 120.0 . . ?
C24 C25 C20 120.1(2) . . ?
C24 C25 H25 119.9 . . ?
C20 C25 H25 119.9 . . ?
C31 C26 C27 120.9(3) . . ?
C31 C26 H26 119.6 . . ?
C27 C26 H26 119.6 . . ?
C26 C27 C28 118.9(3) . . ?
C26 C27 H27 120.6 . . ?
C28 C27 H27 120.6 . . ?
C29 C28 C27 118.8(3) . . ?
C29 C28 H28 120.6 . . ?
C27 C28 H28 120.6 . . ?
C30 C29 C28 120.0(3) . . ?
C30 C29 H29 120.0 . . ?
C28 C29 H29 120.0 . . ?
C29 C30 C31 120.1(3) . . ?
C29 C30 H30 119.9 . . ?
C31 C30 H30 119.9 . . ?
C26 C31 C30 121.3(3) . . ?
C26 C31 H31 119.4 . . ?
C30 C31 H31 119.4 . . ?
C1 Si1 C4 113.37(12) . . ?
C1 Si1 C2 115.91(12) . . ?
C4 Si1 C2 105.95(18) . . ?
C1 Si1 C3 111.45(12) . . ?
C4 Si1 C3 106.34(15) . . ?
C2 Si1 C3 102.88(15) . . ?
C1 Si2 C6 112.92(11) . . ?
C1 Si2 C5 117.34(12) . . ?
C6 Si2 C5 103.84(13) . . ?
C1 Si2 C7 110.35(12) . . ?
C6 Si2 C7 106.16(14) . . ?
C5 Si2 C7 105.35(16) . . ?
P1 O1 Ca1 168.35(10) . . ?
O1 P1 C14 110.81(10) . . ?
O1 P1 C8 111.57(9) . . ?
C14 P1 C8 106.61(10) . . ?
O1 P1 C20 112.79(9) . . ?
C14 P1 C20 107.39(10) . . ?
C8 P1 C20 107.38(10) . . ?
O1 Ca1 O1 97.22(8) 2 . ?
O1 Ca1 C1 111.22(6) 2 . ?
O1 Ca1 C1 112.34(6) . . ?
O1 Ca1 C1 112.34(6) 2 2 ?
O1 Ca1 C1 111.22(6) . 2 ?
C1 Ca1 C1 111.73(10) . 2 ?
O1 Ca1 Si2 137.06(4) 2 2 ?
O1 Ca1 Si2 89.93(4) . 2 ?
C1 Ca1 Si2 104.74(5) . 2 ?
C1 Ca1 Si2 28.99(5) 2 2 ?

loop_
_geom_bond_atom_site_label_1
_geom_bond_atom_site_label_2
_geom_bond_distance
_geom_bond_site_symmetry_2
_geom_bond_publ_flag
C1 Si2 1.821(2) . ?
C1 Si1 1.824(2) . ?
C1 Ca1 2.540(2) . ?
C1 H1 1.0000 . ?
C2 Si1 1.880(3) . ?
C2 H2A 0.9800 . ?
C2 H2B 0.9800 . ?
C2 H2C 0.9800 . ?
C3 Si1 1.882(3) . ?
C3 H3A 0.9800 . ?
C3 H3B 0.9800 . ?
C3 H3C 0.9800 . ?
C4 Si1 1.872(3) . ?
C4 H4A 0.9800 . ?
C4 H4B 0.9800 . ?
C4 H4C 0.9800 . ?
C5 Si2 1.884(3) . ?
C5 H5A 0.9800 . ?
C5 H5B 0.9800 . ?
C5 H5C 0.9800 . ?
C6 Si2 1.879(3) . ?
C6 H6A 0.9800 . ?
C6 H6B 0.9800 . ?
C6 H6C 0.9800 . ?
C7 Si2 1.886(3) . ?
C7 H7A 0.9800 . ?
C7 H7B 0.9800 . ?
C7 H7C 0.9800 . ?
C8 C13 1.391(3) . ?
C8 C9 1.398(3) . ?
C8 P1 1.799(2) . ?
C9 C10 1.384(3) . ?
C9 H9 0.9500 . ?
C10 C11 1.371(4) . ?
C10 H10 0.9500 . ?
C11 C12 1.386(4) . ?
C11 H11 0.9500 . ?
C12 C13 1.382(3) . ?
C12 H12 0.9500 . ?
C13 H13 0.9500 . ?
C14 C19 1.385(3) . ?
C14 C15 1.393(3) . ?
C14 P1 1.798(2) . ?
C15 C16 1.376(4) . ?
C15 H15 0.9500 . ?
C16 C17 1.375(4) . ?
C16 H16 0.9500 . ?
C17 C18 1.385(4) . ?
C17 H17 0.9500 . ?
C18 C19 1.381(3) . ?
C18 H18 0.9500 . ?
C19 H19 0.9500 . ?
C20 C21 1.391(3) . ?
C20 C25 1.392(3) . ?
C20 P1 1.801(2) . ?
C21 C22 1.397(3) . ?
C21 H21 0.9500 . ?
C22 C23 1.369(4) . ?
C22 H22 0.9500 . ?
C23 C24 1.388(4) . ?
C23 H23 0.9500 . ?
C24 C25 1.384(4) . ?
C24 H24 0.9500 . ?
C25 H25 0.9500 . ?
C26 C31 1.324(5) . ?
C26 C27 1.348(6) . ?
C26 H26 0.9500 . ?
C27 C28 1.398(6) . ?
C27 H27 0.9500 . ?
C28 C29 1.369(6) . ?
C28 H28 0.9500 . ?
C29 C30 1.343(5) . ?
C29 H29 0.9500 . ?
C30 C31 1.347(4) . ?
C30 H30 0.9500 . ?
C31 H31 0.9500 . ?
O1 P1 1.5010(15) . ?
O1 Ca1 2.2618(14) . ?
Ca1 O1 2.2618(14) 2 ?
Ca1 C1 2.540(2) 2 ?
Ca1 Si2 3.5635(7) 2 ?

loop_
_geom_torsion_atom_site_label_1
_geom_torsion_atom_site_label_2
_geom_torsion_atom_site_label_3
_geom_torsion_atom_site_label_4
_geom_torsion
_geom_torsion_site_symmetry_1
_geom_torsion_site_symmetry_2
_geom_torsion_site_symmetry_3
_geom_torsion_site_symmetry_4
_geom_torsion_publ_flag
C13 C8 C9 C10 0.8(4) . . . . ?
P1 C8 C9 C10 -175.24(19) . . . . ?
C8 C9 C10 C11 0.0(4) . . . . ?
C9 C10 C11 C12 -0.8(4) . . . . ?
C10 C11 C12 C13 0.9(4) . . . . ?
C11 C12 C13 C8 -0.1(4) . . . . ?
C9 C8 C13 C12 -0.7(4) . . . . ?
P1 C8 C13 C12 175.17(19) . . . . ?
C19 C14 C15 C16 0.5(4) . . . . ?
P1 C14 C15 C16 -178.1(2) . . . . ?
C14 C15 C16 C17 -0.2(4) . . . . ?
C15 C16 C17 C18 -0.3(4) . . . . ?
C16 C17 C18 C19 0.6(4) . . . . ?
C17 C18 C19 C14 -0.3(4) . . . . ?
C15 C14 C19 C18 -0.2(3) . . . . ?
P1 C14 C19 C18 178.41(19) . . . . ?
C25 C20 C21 C22 0.6(3) . . . . ?
P1 C20 C21 C22 -175.84(18) . . . . ?
C20 C21 C22 C23 -0.2(4) . . . . ?
C21 C22 C23 C24 -0.4(4) . . . . ?
C22 C23 C24 C25 0.7(4) . . . . ?
C23 C24 C25 C20 -0.3(4) . . . . ?
C21 C20 C25 C24 -0.3(3) . . . . ?
P1 C20 C25 C24 176.19(19) . . . . ?
C31 C26 C27 C28 -0.1(6) . . . . ?
C26 C27 C28 C29 0.7(5) . . . . ?
C27 C28 C29 C30 -0.3(5) . . . . ?
C28 C29 C30 C31 -0.7(5) . . . . ?
C27 C26 C31 C30 -1.0(5) . . . . ?
C29 C30 C31 C26 1.4(5) . . . . ?
Si2 C1 Si1 C4 58.3(2) . . . . ?
Ca1 C1 Si1 C4 -79.23(18) . . . . ?
Si2 C1 Si1 C2 -64.6(2) . . . . ?
Ca1 C1 Si1 C2 157.90(16) . . . . ?
Si2 C1 Si1 C3 178.25(13) . . . . ?
Ca1 C1 Si1 C3 40.71(16) . . . . ?
Si1 C1 Si2 C6 -67.74(16) . . . . ?
Ca1 C1 Si2 C6 73.78(14) . . . . ?
Si1 C1 Si2 C5 52.99(19) . . . . ?
Ca1 C1 Si2 C5 -165.49(13) . . . . ?
Si1 C1 Si2 C7 173.63(15) . . . . ?
Ca1 C1 Si2 C7 -44.85(15) . . . . ?
Ca1 O1 P1 C14 77.1(5) . . . . ?
Ca1 O1 P1 C8 -164.3(5) . . . . ?
Ca1 O1 P1 C20 -43.4(5) . . . . ?
C19 C14 P1 O1 -9.9(2) . . . . ?
C15 C14 P1 O1 168.70(18) . . . . ?
C19 C14 P1 C8 -131.44(19) . . . . ?
C15 C14 P1 C8 47.1(2) . . . . ?
C19 C14 P1 C20 113.73(19) . . . . ?
C15 C14 P1 C20 -67.7(2) . . . . ?
C13 C8 P1 O1 157.80(18) . . . . ?
C9 C8 P1 O1 -26.3(2) . . . . ?
C13 C8 P1 C14 -81.1(2) . . . . ?
C9 C8 P1 C14 94.8(2) . . . . ?
C13 C8 P1 C20 33.7(2) . . . . ?
C9 C8 P1 C20 -150.36(18) . . . . ?
C21 C20 P1 O1 107.82(19) . . . . ?
C25 C20 P1 O1 -68.6(2) . . . . ?
C21 C20 P1 C14 -14.5(2) . . . . ?
C25 C20 P1 C14 168.99(18) . . . . ?
C21 C20 P1 C8 -128.86(18) . . . . ?
C25 C20 P1 C8 54.7(2) . . . . ?
P1 O1 Ca1 O1 -3.9(5) . . . 2 ?
P1 O1 Ca1 C1 112.7(5) . . . . ?
P1 O1 Ca1 C1 -121.3(5) . . . 2 ?
P1 O1 Ca1 Si2 -141.4(5) . . . 2 ?
Si2 C1 Ca1 O1 -45.28(11) . . . 2 ?
Si1 C1 Ca1 O1 96.65(11) . . . 2 ?
Si2 C1 Ca1 O1 -153.06(8) . . . . ?
Si1 C1 Ca1 O1 -11.12(13) . . . . ?
Si2 C1 Ca1 C1 81.14(9) . . . 2 ?
Si1 C1 Ca1 C1 -136.93(13) . . . 2 ?
Si2 C1 Ca1 Si2 110.82(9) . . . 2 ?
Si1 C1 Ca1 Si2 -107.25(10) . . . 2 ?
